data_7011132
loop_
_publ_author_name
'Michael I. Bruce'
'Karine Costuas'
'Jean-Fran\,cois Halet'
'Ben C. Hall'
'Paul J. Low'
'Brian K. Nicholson'
'Brian W. Skelton'
'Allan H. White'

_publ_section_title
;
 Preparation of buta-1,3-diynyl complexes of platinum(II) and their use
 in the construction of neutral molecular squares: synthesis,
 structural and theoretical characterisation of
 cyclo-{Pt(\m-CCCC)(dppe)}4 and related chemistry
;
_journal_issue 3
_journal_name_full 'J. Chem. Soc., Dalton Trans.'
_journal_page_first 383
_journal_page_last 398
_journal_paper_doi 10.1039/b107929h
_journal_year 2002
_chemical_formula_sum 'C20.5 H33 Cl P2 Pt'
_chemical_formula_weight 571.97
_space_group_IT_number 137
_symmetry_cell_setting tetragonal
_symmetry_space_group_name_Hall '-P 4ac 2a'
_symmetry_space_group_name_H-M 'P 42/n m c :2'
_audit_creation_date 01-04-01
_audit_creation_method Xtal3.6
_cell_angle_alpha 90.00000
_cell_angle_beta 90.00000
_cell_angle_gamma 90.00000
_cell_formula_units_Z 4
_cell_length_a 12.3036(8)
_cell_length_b 12.3036(8)
_cell_length_c 16.4550(10)
_cell_measurement_reflns_used 5486
_cell_measurement_temperature 293
_cell_measurement_theta_max 24.4
_cell_measurement_theta_min 2.4
_cell_volume 2490.9(3)
_computing_cell_refinement 'Siemens SAINT (Siemens, 1995)'
_computing_data_collection 'Siemens SMART (Siemens, 1995)'
_computing_data_reduction xtal
_computing_molecular_graphics xtal
_computing_publication_material 'xtal BONDLA CIFIO'
_computing_structure_refinement 'xtal CRYLSQ'
_computing_structure_solution xtal
_diffrn_ambient_temperature 293
_diffrn_measurement_device_type
;
Bruker SMART CCD diffractometer
;
_diffrn_measurement_method '\w scans'
_diffrn_radiation_detector 'CCD area detector'
_diffrn_radiation_monochromator graphite
_diffrn_radiation_source 'sealed tube'
_diffrn_radiation_type 'Mo K\a'
_diffrn_radiation_wavelength .71073
_diffrn_reflns_av_R_equivalents .026
_diffrn_reflns_av_sigmaI/netI .034
_diffrn_reflns_limit_h_max 11
_diffrn_reflns_limit_h_min 0
_diffrn_reflns_limit_k_max 16
_diffrn_reflns_limit_k_min 0
_diffrn_reflns_limit_l_max 22
_diffrn_reflns_limit_l_min 0
_diffrn_reflns_number 26428
_diffrn_reflns_theta_max 29.05
_diffrn_reflns_theta_min 2.07
_diffrn_standards_decay_% 0
_exptl_absorpt_coefficient_mu 5.87
_exptl_absorpt_correction_T_max .894
_exptl_absorpt_correction_T_min .523
_exptl_absorpt_correction_type multi-scan
_exptl_absorpt_process_details
;
SADABS; Sheldrick, 1996
;
_exptl_crystal_colour colourless
_exptl_crystal_density_diffrn 1.525
_exptl_crystal_description block
_exptl_crystal_F_000 1124
_exptl_crystal_size_max .65
_exptl_crystal_size_mid .24
_exptl_crystal_size_min .21
_refine_diff_density_max .538
_refine_diff_density_min -.478
_refine_ls_extinction_expression 'Eq22 p292 "Cryst. Comp." Munksgaard 1970'
_refine_ls_goodness_of_fit_all 1.234
_refine_ls_goodness_of_fit_ref 1.366
_refine_ls_hydrogen_treatment noref
_refine_ls_matrix_type full
_refine_ls_number_constraints 0
_refine_ls_number_parameters 78
_refine_ls_number_reflns 1288
_refine_ls_number_restraints 0
_refine_ls_R_factor_all .032
_refine_ls_R_factor_gt .017
_refine_ls_shift/su_max .037
_refine_ls_shift/su_mean .001
_refine_ls_structure_factor_coef F
_refine_ls_weighting_scheme calc
_refine_ls_wR_factor_all .036
_refine_ls_wR_factor_ref .034
_reflns_d_resolution_high .732
_reflns_d_resolution_low 9.834
_reflns_limit_h_max 11
_reflns_limit_h_min 0
_reflns_limit_k_max 16
_reflns_limit_k_min 0
_reflns_limit_l_max 22
_reflns_limit_l_min 0
_reflns_number_gt 1288
_reflns_number_total 1787
_reflns_threshold_expression 'F    > 4.00 sig(F   )'
_cod_data_source_file b107929h.txt
_cod_data_source_block br595
_cod_original_cell_volume 2490.9(4)
_cod_original_sg_symbol_Hall -p_4ac_2a
_cod_original_sg_symbol_H-M 'p_42/n_m_c #:2'
_cod_original_formula_sum 'C20.5 H33 Cl1 P2 Pt1'
_cod_database_code 7011132

loop_
_symmetry_equiv_pos_as_xyz
+x,+y,+z
1/2+x,-y,-z
1/2-x,1/2-y,+z
-x,1/2+y,-z
1/2+y,1/2+x,1/2-z
+y,1/2-x,1/2+z
1/2-y,+x,1/2+z
-y,-x,1/2-z
-x,-y,-z
1/2-x,+y,+z
1/2+x,1/2+y,-z
+x,1/2-y,+z
1/2-y,1/2-x,1/2+z
-y,1/2+x,1/2-z
1/2+y,-x,1/2-z
+y,+x,1/2+z

loop_
_atom_site_label
_atom_site_fract_x
_atom_site_fract_y
_atom_site_fract_z
_atom_site_U_iso_or_equiv
_atom_site_adp_type
_atom_site_calc_flag
_atom_site_calc_attached_atom
_atom_site_occupancy
_atom_site_disorder_assembly
_atom_site_disorder_group
Pt .75000 .75000 .276436(12) .04049(15) Uani ? ? 1.00000 ? ?
P .60023(8) .75000 .36203(6) .0450(5) Uani ? ? 1.00000 ? ?
C11 .5126(3) .6325(3) .34135(18) .062(2) Uani ? ? 1.00000 ? ?
C12 .5689(5) .5232(4) .3557(4) .105(3) Uani ? ? 1.00000 ? ?
C21 .6157(4) .75000 .4725(2) .057(3) Uani ? ? 1.00000 ? ?
C22 .5108(5) .75000 .5227(3) .082(4) Uani ? ? 1.00000 ? ?
C1 .6399(4) .75000 .1890(2) .052(2) Uani ? ? 1.00000 ? ?
C2 .5710(3) .75000 .1358(3) .053(2) Uani ? ? 1.00000 ? ?
C3 .4921(4) .75000 .0754(2) .054(2) Uani ? ? 1.00000 ? ?
C4 .4258(5) .75000 .0241(3) .076(4) Uani ? ? 1.00000 ? ?
C0 .75000 .3046(18) .247(4) .11(2) Uani ? ? .25000 ? ?
Cl1 .75000 .2051(3) .1692(2) .137(4) Uani ? ? .50000 ? ?
H11a .49002 .63686 .28587 .08000 Uiso ? ? 1.00000 ? ?
H11b .45017 .63820 .37531 .08000 Uiso ? ? 1.00000 ? ?
H12a .51527 .46823 .34634 .14800 Uiso ? ? 1.00000 ? ?
H12b .59170 .52137 .40993 .14800 Uiso ? ? 1.00000 ? ?
H12c .62581 .51687 .31923 .14800 Uiso ? ? 1.00000 ? ?
H21 .65562 .81304 .48696 .08300 Uiso ? ? 1.00000 ? ?
H22a .52945 .75000 .57893 .12000 Uiso ? ? 1.00000 ? ?
H22b .46996 .68716 .51015 .12000 Uiso ? ? 1.00000 ? ?
H4 .37108 .75000 -.01744 .10000 Uiso ? ? 1.00000 ? ?
H0 .67848 .33609 .25354 .17200 Uiso ? ? .25000 ? ?

loop_
_atom_site_aniso_label
_atom_site_aniso_U_11
_atom_site_aniso_U_22
_atom_site_aniso_U_33
_atom_site_aniso_U_12
_atom_site_aniso_U_13
_atom_site_aniso_U_23
Pt .03979(15) .04587(16) .03583(15) .00000 .00000 .00000
P .0403(5) .0521(6) .0424(5) .00000 -.0012(5) .00000
C11 .0570(18) .075(2) .0548(17) -.0208(16) -.0008(15) -.0001(16)
C12 .123(4) .064(2) .128(4) -.024(2) -.032(3) .016(3)
C21 .052(3) .076(3) .042(2) .00000 -.0011(17) .00000
C22 .064(4) .127(5) .056(3) .00000 .017(3) .00000
C1 .054(2) .063(3) .039(2) .00000 .0025(18) .00000
C2 .056(2) .060(2) .042(2) .00000 .002(2) .00000
C3 .059(3) .054(2) .050(2) .00000 -.006(2) .00000
C4 .085(4) .074(4) .068(3) .00000 -.026(3) .00000
C0 .15(3) .086(18) .090(14) .00000 .00000 -.03(3)
Cl1 .141(3) .186(6) .0833(17) .00000 .00000 -.051(2)

loop_
_atom_type_symbol
_atom_type_description
_atom_type_oxidation_number
_atom_type_number_in_cell
_atom_type_scat_dispersion_real
_atom_type_scat_dispersion_imag
_atom_type_scat_source
C ? 0 82 .002 .002 'Int Tables Vol IV Tables 2.2B and 2.3.1'
H ? 0 132 0 0 'Int Tables Vol IV Tables 2.2B and 2.3.1'
Cl ? 0 4 .132 .159 'Int Tables Vol IV Tables 2.2B and 2.3.1'
P ? 0 8 .09 .095 'Int Tables Vol IV Tables 2.2B and 2.3.1'
Pt ? 0 4 -2.352 8.388 'Int Tables Vol IV Tables 2.2B and 2.3.1'

loop_
_diffrn_attenuator_code
_diffrn_attenuator_scale
? ?

loop_
_geom_angle_atom_site_label_1
_geom_angle_atom_site_label_2
_geom_angle_atom_site_label_3
_geom_angle_site_symmetry_1
_geom_angle_site_symmetry_2
_geom_angle_site_symmetry_3
_geom_angle
_geom_angle_publ_flag
P Pt C1 . . . 84.13(12) ?
P Pt P . . '3 665' 105.22(4) ?
P Pt C1 . . '3 665' 170.65(12) ?
C1 Pt P . . '3 665' 170.65(12) ?
C1 Pt C1 . . '3 665' 86.52(17) ?
P Pt C1 '3 665' . '3 665' 84.13(12) ?
Pt P C11 . . . 110.74(10) ?
Pt P C21 . . . 121.41(15) ?
Pt P C11 . . '12 565' 110.74(10) ?
C11 P C21 . . . 104.22(13) ?
C11 P C11 . . '12 565' 103.93(16) ?
C21 P C11 . . '12 565' 104.22(13) ?
P C11 C12 . . . 113.4(3) ?
P C11 H11a . . . 107.7(3) ?
P C11 H11b . . . 107.9(3) ?
C12 C11 H11a . . . 109.1(4) ?
C12 C11 H11b . . . 109.8(3) ?
H11a C11 H11b . . . 108.8(3) ?
C11 C12 H12a . . . 106.5(5) ?
C11 C12 H12b . . . 107.7(4) ?
C11 C12 H12c . . . 108.5(4) ?
H12a C12 H12b . . . 110.0(5) ?
H12a C12 H12c . . . 111.0(5) ?
H12b C12 H12c . . . 112.9(6) ?
P C21 C22 . . . 116.7(3) ?
P C21 H21 . . . 107.7(2) ?
P C21 H21 . . '12 565' 107.7(2) ?
C22 C21 H21 . . . 107.5(3) ?
C22 C21 H21 . . '12 565' 107.5(3) ?
H21 C21 H21 . . '12 565' 109.8(4) ?
C21 C22 H22a . . . 108.7(5) ?
C21 C22 H22b . . . 109.3(3) ?
C21 C22 H22b . . '12 565' 109.3(3) ?
H22a C22 H22b . . . 109.9(3) ?
H22a C22 H22b . . '12 565' 109.9(3) ?
H22b C22 H22b . . '12 565' 109.7(6) ?
Pt C1 C2 . . . 179.2(4) ?
C1 C2 C3 . . . 179.8(4) ?
C2 C3 C4 . . . 179.7(5) ?
C3 C4 H4 . . . 179.4(6) ?
Cl1 C0 H0 . . . 111(3) ?
Cl1 C0 C0 . . '3 655' 46(3) ?
Cl1 C0 Cl1 . . '3 655' 38.4(12) ?
Cl1 C0 C0 . . '5 545' 66(4) ?
Cl1 C0 Cl1 . . '5 545' 109.0(12) ?
Cl1 C0 C0 . . '8 665' 66(4) ?
Cl1 C0 Cl1 . . '8 665' 109.0(12) ?
Cl1 C0 H0 . . '8 665' 97(3) ?
Cl1 C0 H0 . . '10 655' 111(3) ?
Cl1 C0 H0 . . '15 565' 97(3) ?
H0 C0 C0 . . '3 655' 113.6(14) ?
H0 C0 Cl1 . . '3 655' 99(4) ?
H0 C0 C0 . . '5 545' 155(4) ?
H0 C0 Cl1 . . '5 545' 76(3) ?
H0 C0 C0 . . '8 665' 68.2(11) ?
H0 C0 Cl1 . . '8 665' 112(4) ?
H0 C0 H0 . . '8 665' 14.37(13) ?
H0 C0 H0 . . '10 655' 131(3) ?
H0 C0 H0 . . '15 565' 145(3) ?
C0 C0 Cl1 '3 655' . '3 655' 85(3) ?
C0 C0 C0 '3 655' . '5 545' 45.3(14) ?
C0 C0 Cl1 '3 655' . '5 545' 66(3) ?
C0 C0 C0 '3 655' . '8 665' 45.3(14) ?
C0 C0 Cl1 '3 655' . '8 665' 66(3) ?
C0 C0 H0 '3 655' . '8 665' 101.1(12) ?
C0 C0 H0 '3 655' . '10 655' 113.6(14) ?
C0 C0 H0 '3 655' . '15 565' 101.1(12) ?
Cl1 C0 C0 '3 655' . '5 545' 92(5) ?
Cl1 C0 Cl1 '3 655' . '5 545' 143.5(17) ?
Cl1 C0 C0 '3 655' . '8 665' 92(5) ?
Cl1 C0 Cl1 '3 655' . '8 665' 143.5(17) ?
Cl1 C0 H0 '3 655' . '8 665' 91(3) ?
Cl1 C0 H0 '3 655' . '10 655' 99(4) ?
Cl1 C0 H0 '3 655' . '15 565' 91(3) ?
C0 C0 Cl1 '5 545' . '5 545' 82(4) ?
C0 C0 C0 '5 545' . '8 665' 89(2) ?
C0 C0 Cl1 '5 545' . '8 665' 52(4) ?
C0 C0 H0 '5 545' . '8 665' 146(3) ?
C0 C0 H0 '5 545' . '10 655' 68.2(11) ?
C0 C0 H0 '5 545' . '15 565' 56.4(10) ?
Cl1 C0 C0 '5 545' . '8 665' 52(4) ?
Cl1 C0 Cl1 '5 545' . '8 665' 39.5(13) ?
Cl1 C0 H0 '5 545' . '8 665' 76(2) ?
Cl1 C0 H0 '5 545' . '10 655' 112(4) ?
Cl1 C0 H0 '5 545' . '15 565' 115(4) ?
C0 C0 Cl1 '8 665' . '8 665' 82(4) ?
C0 C0 H0 '8 665' . '8 665' 56.4(10) ?
C0 C0 H0 '8 665' . '10 655' 155(4) ?
C0 C0 H0 '8 665' . '15 565' 146(3) ?
Cl1 C0 H0 '8 665' . '8 665' 115(4) ?
Cl1 C0 H0 '8 665' . '10 655' 76(3) ?
Cl1 C0 H0 '8 665' . '15 565' 76(2) ?
H0 C0 H0 '8 665' . '10 655' 145(3) ?
H0 C0 H0 '8 665' . '15 565' 158(2) ?
H0 C0 H0 '10 655' . '15 565' 14.37(13) ?
C0 Cl1 C0 . . '3 655' 49.2(18) ?
C0 Cl1 Cl1 . . '3 655' 46.2(14) ?
C0 Cl1 C0 . . '5 545' 32.3(10) ?
C0 Cl1 H0 . . '5 545' 65.8(10) ?
C0 Cl1 C0 . . '8 665' 32.3(10) ?
C0 Cl1 H0 . . '14 645' 65.8(10) ?
C0 Cl1 Cl1 '3 655' . '3 655' 95.4(11) ?
C0 Cl1 C0 '3 655' . '5 545' 35.8(14) ?
C0 Cl1 H0 '3 655' . '5 545' 39.8(2) ?
C0 Cl1 C0 '3 655' . '8 665' 35.8(14) ?
C0 Cl1 H0 '3 655' . '14 645' 39.8(2) ?
Cl1 Cl1 C0 '3 655' . '5 545' 70.2(7) ?
Cl1 Cl1 H0 '3 655' . '5 545' 101.2(2) ?
Cl1 Cl1 C0 '3 655' . '8 665' 70.2(7) ?
Cl1 Cl1 H0 '3 655' . '14 645' 101.2(2) ?
C0 Cl1 H0 '5 545' . '5 545' 33.8(4) ?
C0 Cl1 C0 '5 545' . '8 665' 48.6(15) ?
C0 Cl1 H0 '5 545' . '14 645' 71.7(12) ?
H0 Cl1 C0 '5 545' . '8 665' 71.7(12) ?
H0 Cl1 H0 '5 545' . '14 645' 77.77(14) ?
C0 Cl1 H0 '8 665' . '14 645' 33.8(5) ?
C0 H0 Cl1 . . '5 545' 70(3) ?
C0 H0 C0 . . '8 665' 55.4(18) ?
C0 H0 H0 . . '8 665' 106(2) ?
Cl1 H0 C0 '5 545' . '8 665' 50(3) ?
Cl1 H0 H0 '5 545' . '8 665' 92.08(10) ?
C0 H0 H0 '8 665' . '8 665' 59.4(18) ?

loop_
_geom_bond_atom_site_label_1
_geom_bond_atom_site_label_2
_geom_bond_site_symmetry_1
_geom_bond_site_symmetry_2
_geom_bond_distance
_geom_bond_publ_flag
Pt P . . 2.3193(10) ?
Pt C1 . . 1.976(4) ?
Pt P . '3 665' 2.3193(10) ?
Pt C1 . '3 665' 1.976(4) ?
P C11 . . 1.835(3) ?
P C21 . . 1.828(4) ?
P C11 . '12 565' 1.835(3) ?
C11 C12 . . 1.531(6) ?
C11 H11a . . .956(3) ?
C11 H11b . . .953(3) ?
C12 H12a . . .957(5) ?
C12 H12b . . .936(6) ?
C12 H12c . . .925(6) ?
C21 C22 . . 1.532(7) ?
C21 H21 . . .948(2) ?
C21 H21 . '12 565' .948(2) ?
C22 H22a . . .953(5) ?
C22 H22b . . .945(4) ?
C22 H22b . '12 565' .945(4) ?
C1 C2 . . 1.218(6) ?
C2 C3 . . 1.390(6) ?
C3 C4 . . 1.174(7) ?
C4 H4 . . .960(5) ?
C0 Cl1 . . 1.77(4) ?
C0 H0 . . .968(11) ?
C0 C0 . '3 655' 1.34(3) ?
C0 Cl1 . '3 655' 1.28(6) ?
C0 C0 . '5 545' .96(2) ?
C0 Cl1 . '5 545' 1.63(5) ?
C0 C0 . '8 665' .96(2) ?
C0 Cl1 . '8 665' 1.63(5) ?
C0 H0 . '8 665' 1.079(4) ?
C0 H0 . '10 655' .968(11) ?
C0 H0 . '15 565' 1.079(4) ?
Cl1 Cl1 . '3 655' 1.104(6) ?
Cl1 H0 . '5 545' 1.687(3) ?
Cl1 H0 . '14 645' 1.687(3) ?
H0 H0 . '8 665' .279005(11) ?

loop_
_geom_contact_atom_site_label_1
_geom_contact_atom_site_label_2
_geom_contact_distance
_geom_contact_site_symmetry_1
_geom_contact_site_symmetry_2
_geom_contact_publ_flag
Pt C11 3.429(3) . '10 655' ?
Pt C11 3.429(3) . '12 565' ?
Pt C11 3.429(3) . '3 665' ?
Pt C11 3.429(3) . . ?
Pt C12 3.801(5) . '12 565' ?
Pt C12 3.801(5) . . ?
Pt C12 3.801(5) . '3 665' ?
Pt C12 3.801(5) . '10 655' ?
Pt C21 3.625(4) . . ?
Pt C21 3.625(4) . '3 665' ?
Pt C2 3.194(4) . '3 665' ?
Pt C2 3.194(4) . . ?
Pt H11a 3.4919(2) . '3 665' ?
Pt H11a 3.4919(2) . '10 655' ?
Pt H11a 3.4919(2) . . ?
Pt H11a 3.4919(2) . '12 565' ?
Pt H12c 3.32535(17) . '12 565' ?
Pt H12c 3.32535(17) . . ?
Pt H12c 3.32535(17) . '3 665' ?
Pt H12c 3.32535(17) . '10 655' ?
Pt H21 3.7350(3) . '12 565' ?
Pt H21 3.7350(3) . . ?
Pt H21 3.7350(3) . '3 665' ?
Pt H21 3.7350(3) . '10 655' ?
P C12 2.819(4) . . ?
P C12 2.819(4) . '12 565' ?
P C22 2.864(5) . . ?
P C1 2.889(4) . . ?
P H11a 2.3124(8) . . ?
P H11a 2.3124(8) . '12 565' ?
P H11b 2.3127(8) . '12 565' ?
P H11b 2.3127(8) . . ?
P H21 2.3004(10) . '12 565' ?
P H21 2.3004(10) . . ?
C11 C11 2.890(5) . '12 565' ?
C11 C21 2.891(5) . . ?
C11 H12a 2.024(4) . . ?
C11 H12b 2.023(3) . . ?
C11 H12c 2.024(3) . . ?
C12 H11a 2.053(5) . . ?
C12 H11b 2.059(5) . . ?
C21 H22a 2.048(4) . . ?
C21 H22b 2.049(4) . '12 565' ?
C21 H22b 2.049(4) . . ?
C22 H21 2.030(6) . '12 565' ?
C22 H21 2.030(6) . . ?
C1 C1 2.708(6) . '3 665' ?
C1 C3 2.608(6) . . ?
C2 C4 2.564(7) . . ?
C3 H4 2.133(4) . . ?
C0 H0 1.879(19) . '14 645' ?
C0 H0 1.879(19) . '5 545' ?
C0 H0 1.95(2) . '3 655' ?
C0 H0 1.95(2) . 12 ?
Cl1 Cl1 2.772(5) . '5 545' ?
Cl1 Cl1 2.772(5) . '8 665' ?
Cl1 H0 2.188(3) . '15 565' ?
Cl1 H0 2.301(4) . '10 655' ?
Cl1 H0 2.188(3) . '8 665' ?
Cl1 H0 2.301(4) . . ?
Cl1 H0 1.720(3) . '3 655' ?
Cl1 H0 1.720(3) . 12 ?
H11a H11b 1.55134(9) . . ?
H11a H12a 2.32190(12) . . ?
H11a H12c 2.29610(10) . . ?
H11b H12a 2.28956(13) . . ?
H11b H12b 2.32872(10) . . ?
H11b H22b 2.31197(13) . . ?
H12a H12b 1.55134(6) . . ?
H12a H12c 1.55140(8) . . ?
H12b H12c 1.55134(9) . . ?
H21 H21 2.32243(15) . '10 655' ?
H21 H21 1.55124(10) . '12 565' ?
H21 H22a 2.30253(9) . . ?
H21 H22b 2.31594(15) . '12 565' ?
H22a H22b 1.55384(6) . . ?
H22a H22b 1.55384(6) . '12 565' ?
H22b H22b 1.54632(10) . '12 565' ?
H0 H0 1.95092(13) . '15 565' ?
H0 H0 1.75991(11) . '10 655' ?
H0 H0 1.95092(13) . '14 645' ?
H0 H0 2.11843(14) . 12 ?

loop_
_geom_hbond_atom_site_label_D
_geom_hbond_atom_site_label_H
_geom_hbond_atom_site_label_A
_geom_hbond_site_symmetry_D
_geom_hbond_site_symmetry_H
_geom_hbond_site_symmetry_A
_geom_hbond_distance_DH
_geom_hbond_distance_HA
_geom_hbond_distance_DA
_geom_hbond_angle_DHA
_geom_hbond_publ_flag
? ? ? ? ? ? ? ? ? ? ?

loop_
_geom_torsion_atom_site_label_1
_geom_torsion_atom_site_label_2
_geom_torsion_atom_site_label_3
_geom_torsion_atom_site_label_4
_geom_torsion_site_symmetry_1
_geom_torsion_site_symmetry_2
_geom_torsion_site_symmetry_3
_geom_torsion_site_symmetry_4
_geom_torsion
_geom_torsion_publ_flag
? ? ? ? ? ? ? ? ? ?
